data_2200792
loop_
_publ_author_name
'Shaameri, Zurina'
'Shan, Ning'
'Jones, William'

_publ_section_title
;
 Acridinium isophthalate
;
_journal_issue 10
_journal_name_full 'Acta Crystallographica Section E'
_journal_page_first o945
_journal_page_last o946
_journal_paper_doi 10.1107/S1600536801013927
_journal_volume 57
_journal_year 2001
_chemical_formula_iupac 'C13 H10 N1 1+, C8 H5 O4 1-'
_chemical_formula_moiety 'C13 H10 N1 1+, C8 H5 O4 1-'
_chemical_formula_sum 'C21 H15 N O4'
_chemical_formula_weight 345.34
_chemical_name_systematic
;
Acridine--isophthalic acid
;
_space_group_IT_number 2
_symmetry_cell_setting triclinic
_symmetry_space_group_name_Hall '-P 1'
_symmetry_space_group_name_H-M 'P -1'
_audit_creation_method SHELXL-97
_cell_angle_alpha 69.41(2)
_cell_angle_beta 89.440(10)
_cell_angle_gamma 84.220(10)
_cell_formula_units_Z 2
_cell_length_a 8.5196(9)
_cell_length_b 9.1440(10)
_cell_length_c 11.386(4)
_cell_measurement_reflns_used 25
_cell_measurement_temperature 295(2)
_cell_measurement_theta_max 15.0
_cell_measurement_theta_min 8.0
_cell_volume 825.8(3)
_computing_cell_refinement 'CAD-4 Software'
_computing_data_collection 'CAD-4 Software (Enraf-Nonius, 1988)'
_computing_data_reduction 'TEXSAN (Molecular Structure Corporation, 1995)'
_computing_molecular_graphics 'XP (Sheldrick, 1993)'
_computing_publication_material SHELXL97
_computing_structure_refinement 'SHELXL97 (Sheldrick, 1997)'
_computing_structure_solution 'SHELXS97 (Sheldrick, 1997)'
_diffrn_ambient_temperature 295(2)
_diffrn_measured_fraction_theta_full .995
_diffrn_measured_fraction_theta_max .995
_diffrn_measurement_device_type 'Enraf-Nonius CAD-4'
_diffrn_measurement_method \w/2\q
_diffrn_radiation_monochromator graphite
_diffrn_radiation_source 'fine-focus sealed tube'
_diffrn_radiation_type MoK\a
_diffrn_radiation_wavelength .71073
_diffrn_reflns_av_R_equivalents .023
_diffrn_reflns_av_sigmaI/netI .103
_diffrn_reflns_limit_h_max 10
_diffrn_reflns_limit_h_min -10
_diffrn_reflns_limit_k_max 10
_diffrn_reflns_limit_k_min -10
_diffrn_reflns_limit_l_max 13
_diffrn_reflns_limit_l_min 0
_diffrn_reflns_number 3032
_diffrn_reflns_theta_full 24.9
_diffrn_reflns_theta_max 24.9
_diffrn_reflns_theta_min 3.5
_diffrn_standards_decay_% 0
_diffrn_standards_interval_count 200
_diffrn_standards_number 3
_exptl_absorpt_coefficient_mu .10
_exptl_absorpt_correction_type none
_exptl_crystal_colour yellow
_exptl_crystal_density_diffrn 1.389
_exptl_crystal_density_method 'not measured'
_exptl_crystal_description block
_exptl_crystal_F_000 360
_exptl_crystal_size_max .50
_exptl_crystal_size_mid .25
_exptl_crystal_size_min .15
_refine_diff_density_max .16
_refine_diff_density_min -.27
_refine_ls_extinction_method none
_refine_ls_goodness_of_fit_ref 1.11
_refine_ls_hydrogen_treatment mixed
_refine_ls_matrix_type full
_refine_ls_number_parameters 239
_refine_ls_number_reflns 2874
_refine_ls_number_restraints 0
_refine_ls_restrained_S_all 1.11
_refine_ls_R_factor_all .074
_refine_ls_R_factor_gt .045
_refine_ls_shift/su_max <0.001
_refine_ls_shift/su_mean .000
_refine_ls_structure_factor_coef Fsqd
_refine_ls_weighting_details 'calc w = 1/[\s^2^(Fo^2^)+(0.0389P)^2^+0.2511P] where P = (Fo^2^+2Fc^2^)/3'
_refine_ls_weighting_scheme calc
_refine_ls_wR_factor_ref .120
_reflns_number_gt 2054
_reflns_number_total 2874
_reflns_threshold_expression I>2\s(I)
_cod_data_source_file ya6049.cif
_cod_data_source_block I
_cod_depositor_comments
;
The following automatic conversions were performed:
'_symmetry_cell_setting' value 'Triclinic' changed to 'triclinic'
according to '/home/saulius/struct/CIF-dictionaries/cif_core.dic'
dictionary named 'cif_core.dic' version 2.4.1 from 2010-06-29.

Automatic conversion script
Id: cif_fix_enum 1527 2010-12-29 10:47:43Z saulius 

The following automatic conversions were performed:

'_symmetry_cell_setting' value 'Triclinic' changed to 'triclinic'
according to /home/saulius/struct/CIF-dictionaries/cif_core.dic
dictionary named 'cif_core.dic' version 2.4.1 from 2010-06-29.

Automatic conversion script
Id: cif_fix_values 1715 2011-07-08 13:25:40Z adriana 
;
_cod_database_code 2200792
_cod_database_fobs_code 2200792

loop_
_symmetry_equiv_pos_as_xyz
'x, y, z'
'-x, -y, -z'

loop_
_atom_site_label
_atom_site_fract_x
_atom_site_fract_y
_atom_site_fract_z
_atom_site_U_iso_or_equiv
_atom_site_adp_type
_atom_site_calc_flag
_atom_site_refinement_flags
_atom_site_occupancy
_atom_site_disorder_assembly
_atom_site_disorder_group
_atom_site_type_symbol
C1 .1914(2) .5425(2) .05355(18) .0397(5) Uani d . 1 . . C
C2 .0934(3) .5486(3) .1533(2) .0524(6) Uani d . 1 . . C
H2 .0545 .4578 .2067 .063 Uiso calc R 1 . . H
C3 .0565(3) .6866(3) .1706(3) .0683(7) Uani d . 1 . . C
H3 -.0065 .6896 .2371 .082 Uiso calc R 1 . . H
C4 .1114(4) .8249(3) .0903(3) .0736(8) Uani d . 1 . . C
H4 .0851 .9185 .1043 .088 Uiso calc R 1 . . H
C5 .2023(3) .8243(3) -.0074(3) .0675(7) Uani d . 1 . . C
H5 .2366 .9176 -.0608 .081 Uiso calc R 1 . . H
C6 .2458(2) .6823(2) -.02912(19) .0466(5) Uani d . 1 . . C
C7 .3398(3) .6711(3) -.1264(2) .0544(6) Uani d . 1 . . C
H7 .3776 .7612 -.1820 .065 Uiso calc R 1 . . H
C8 .3784(2) .5298(3) -.14236(19) .0476(5) Uani d . 1 . . C
C9 .4724(3) .5118(4) -.2416(2) .0694(7) Uani d . 1 . . C
H9 .5110 .5992 -.3001 .083 Uiso calc R 1 . . H
C10 .5058(3) .3697(5) -.2515(3) .0838(10) Uani d . 1 . . C
H10 .5667 .3598 -.3171 .101 Uiso calc R 1 . . H
C11 .4492(3) .2358(4) -.1633(3) .0792(9) Uani d . 1 . . C
H11 .4737 .1385 -.1715 .095 Uiso calc R 1 . . H
C12 .3600(3) .2459(3) -.0673(2) .0604(6) Uani d . 1 . . C
H12 .3239 .1564 -.0095 .072 Uiso calc R 1 . . H
C13 .3222(2) .3933(2) -.05556(19) .0419(5) Uani d . 1 . . C
C14 .1152(2) .9353(2) .36771(18) .0371(4) Uani d . 1 . . C
C15 -.0485(2) .9496(2) .36344(18) .0387(5) Uani d . 1 . . C
H15 -.1037 1.0405 .3084 .046 Uiso calc R 1 . . H
C16 -.1309(2) .8297(2) .44059(18) .0393(5) Uani d . 1 . . C
C17 -.0475(3) .6944(2) .52102(19) .0492(5) Uani d . 1 . . C
H17 -.1012 .6123 .5715 .059 Uiso calc R 1 . . H
C18 .1157(3) .6809(3) .5266(2) .0548(6) Uani d . 1 . . C
H18 .1711 .5899 .5812 .066 Uiso calc R 1 . . H
C19 .1963(2) .8011(2) .4518(2) .0487(5) Uani d . 1 . . C
H19 .3059 .7922 .4578 .058 Uiso calc R 1 . . H
C20 .2007(2) 1.0627(2) .2786(2) .0430(5) Uani d . 1 . . C
O1 .11318(16) 1.16990(17) .19597(15) .0576(5) Uani d . 1 . . O
O2 .34385(17) 1.0593(2) .28384(17) .0726(5) Uani d . 1 . . O
O3 -.36907(18) .98302(19) .36458(17) .0673(5) Uani d . 1 . . O
H101 -.493(4) .986(3) .363(3) .102(9) Uiso d . 1 . . H
O4 -.38280(19) .7372(2) .49132(16) .0697(5) Uani d . 1 . . O
C21 -.3057(2) .8430(3) .43635(19) .0460(5) Uani d . 1 . . C
N1 .23126(18) .40482(19) .03912(15) .0408(4) Uani d . 1 . . N
H1 .1980 .3213 .0916 .049 Uiso calc R 1 . . H

loop_
_atom_site_aniso_label
_atom_site_aniso_U_11
_atom_site_aniso_U_22
_atom_site_aniso_U_33
_atom_site_aniso_U_12
_atom_site_aniso_U_13
_atom_site_aniso_U_23
C14 .0353(10) .0420(11) .0359(10) -.0065(8) .0056(8) -.0155(9)
O3 .0354(9) .0595(10) .0841(13) -.0094(7) .0016(8) .0044(9)
O1 .0406(8) .0522(9) .0624(10) -.0115(7) .0028(7) .0035(8)
C16 .0400(10) .0440(11) .0346(10) -.0090(8) .0044(8) -.0133(9)
C20 .0368(11) .0458(12) .0462(12) -.0089(9) .0045(9) -.0150(10)
C17 .0526(13) .0466(12) .0408(12) -.0136(10) .0058(10) -.0040(10)
O4 .0526(10) .0711(11) .0677(11) -.0270(8) .0117(8) .0027(9)
C15 .0384(11) .0386(11) .0377(11) -.0052(8) .0016(8) -.0112(9)
O2 .0326(9) .0817(12) .0804(12) -.0141(8) .0030(8) .0024(10)
C19 .0393(11) .0524(13) .0506(13) -.0007(9) -.0002(10) -.0145(10)
C21 .0442(11) .0532(13) .0367(11) -.0141(10) .0078(9) -.0087(10)
C18 .0517(13) .0463(13) .0528(13) -.0012(10) -.0043(11) -.0013(10)
N1 .0403(9) .0406(9) .0386(9) -.0108(7) .0080(7) -.0088(7)
C1 .0393(10) .0415(12) .0372(11) -.0033(9) -.0014(8) -.0125(9)
C13 .0340(10) .0536(13) .0421(11) -.0073(9) .0041(9) -.0212(10)
C6 .0516(12) .0421(12) .0414(12) -.0037(9) -.0055(10) -.0090(9)
C8 .0401(11) .0657(15) .0344(11) -.0134(10) .0043(9) -.0124(10)
C2 .0499(12) .0633(15) .0434(12) -.0009(11) .0060(10) -.0194(11)
C7 .0587(14) .0504(13) .0432(13) -.0169(10) -.0008(11) .0001(10)
C9 .0527(14) .114(2) .0395(13) -.0197(14) .0138(11) -.0226(14)
C12 .0554(14) .0638(16) .0724(17) -.0088(11) .0059(12) -.0364(13)
C5 .0873(19) .0416(13) .0670(17) -.0020(12) -.0231(15) -.0115(12)
C3 .0666(16) .083(2) .0591(16) .0171(14) -.0077(13) -.0366(15)
C4 .091(2) .0623(17) .0710(18) .0233(15) -.0254(16) -.0352(15)
C10 .0548(16) .150(3) .0654(19) -.0049(18) .0110(14) -.064(2)
C11 .0625(16) .108(2) .093(2) -.0015(16) .0070(16) -.070(2)

loop_
_atom_type_symbol
_atom_type_description
_atom_type_scat_dispersion_real
_atom_type_scat_dispersion_imag
_atom_type_scat_source
C C .0033 .0016 'International Tables Vol C Tables 4.2.6.8 and 6.1.1.4'
H H .0000 .0000 'International Tables Vol C Tables 4.2.6.8 and 6.1.1.4'
N N .0061 .0033 'International Tables Vol C Tables 4.2.6.8 and 6.1.1.4'
O O .0106 .0060 'International Tables Vol C Tables 4.2.6.8 and 6.1.1.4'

loop_
_geom_angle_atom_site_label_1
_geom_angle_atom_site_label_2
_geom_angle_atom_site_label_3
_geom_angle
_geom_angle_publ_flag
C19 C14 C15 119.20(19) no
C19 C14 C20 121.34(18) no
C15 C14 C20 119.43(18) no
C21 O3 H101 110.1(16) no
C17 C16 C15 119.10(18) no
C17 C16 C21 119.63(18) no
C15 C16 C21 121.26(18) no
O2 C20 O1 123.42(19) no
O2 C20 C14 121.59(19) no
O1 C20 C14 114.95(17) no
C18 C17 C16 120.23(19) no
C18 C17 H17 119.9 no
C16 C17 H17 119.9 no
C14 C15 C16 120.72(18) no
C14 C15 H15 119.6 no
C16 C15 H15 119.6 no
C18 C19 C14 120.33(19) no
C18 C19 H19 119.8 no
C14 C19 H19 119.8 no
O4 C21 O3 123.1(2) no
O4 C21 C16 124.1(2) no
O3 C21 C16 112.81(17) no
C19 C18 C17 120.4(2) no
C19 C18 H18 119.8 no
C17 C18 H18 119.8 no
C1 N1 C13 121.77(17) no
C1 N1 H1 119.1 no
C13 N1 H1 119.1 no
N1 C1 C6 121.01(19) no
N1 C1 C2 119.56(19) no
C6 C1 C2 119.43(19) no
N1 C13 C12 119.6(2) no
N1 C13 C8 119.74(19) no
C12 C13 C8 120.6(2) no
C7 C6 C1 117.49(19) no
C7 C6 C5 124.1(2) no
C1 C6 C5 118.4(2) no
C7 C8 C13 118.58(19) no
C7 C8 C9 123.8(2) no
C13 C8 C9 117.6(2) no
C3 C2 C1 119.9(2) no
C3 C2 H2 120.1 no
C1 C2 H2 120.1 no
C8 C7 C6 121.4(2) no
C8 C7 H7 119.3 no
C6 C7 H7 119.3 no
C10 C9 C8 120.7(3) no
C10 C9 H9 119.6 no
C8 C9 H9 119.6 no
C11 C12 C13 119.2(3) no
C11 C12 H12 120.4 no
C13 C12 H12 120.4 no
C4 C5 C6 120.4(3) no
C4 C5 H5 119.8 no
C6 C5 H5 119.8 no
C2 C3 C4 121.1(3) no
C2 C3 H3 119.5 no
C4 C3 H3 119.5 no
C5 C4 C3 120.8(2) no
C5 C4 H4 119.6 no
C3 C4 H4 119.6 no
C9 C10 C11 120.4(3) no
C9 C10 H10 119.8 no
C11 C10 H10 119.8 no
C12 C11 C10 121.4(3) no
C12 C11 H11 119.3 no
C10 C11 H11 119.3 no

loop_
_geom_bond_atom_site_label_1
_geom_bond_atom_site_label_2
_geom_bond_site_symmetry_2
_geom_bond_distance
_geom_bond_publ_flag
C14 C19 . 1.384(3) no
C14 C15 . 1.388(3) no
C14 C20 . 1.497(3) no
O3 H101 . 1.06(3) no
O1 C20 . 1.272(2) yes
C16 C17 . 1.383(3) no
C16 C15 . 1.390(3) no
C16 C21 . 1.482(3) no
O2 C20 . 1.219(2) yes
O3 C21 . 1.316(3) yes
C17 C18 . 1.383(3) no
C17 H17 . .9300 no
O4 C21 . 1.205(2) yes
C15 H15 . .9300 no
C19 C18 . 1.374(3) no
C19 H19 . .9300 no
C18 H18 . .9300 no
N1 C1 . 1.336(2) no
N1 C13 . 1.349(3) no
N1 H1 . .8600 no
C1 C6 . 1.414(3) no
C1 C2 . 1.417(3) no
C13 C12 . 1.406(3) no
C13 C8 . 1.417(3) no
C6 C7 . 1.387(3) no
C6 C5 . 1.419(3) no
C8 C7 . 1.375(3) no
C8 C9 . 1.425(3) no
C2 C3 . 1.351(3) no
C2 H2 . .9300 no
C7 H7 . .9300 no
C9 C10 . 1.345(4) no
C9 H9 . .9300 no
C12 C11 . 1.350(4) no
C12 H12 . .9300 no
C5 C4 . 1.351(4) no
C5 H5 . .9300 no
C3 C4 . 1.397(4) no
C3 H3 . .9300 no
C4 H4 . .9300 no
C10 C11 . 1.409(5) no
C10 H10 . .9300 no
C11 H11 . .9300 no

loop_
_geom_hbond_atom_site_label_D
_geom_hbond_atom_site_label_H
_geom_hbond_atom_site_label_A
_geom_hbond_site_symmetry_A
_geom_hbond_distance_DH
_geom_hbond_distance_HA
_geom_hbond_distance_DA
_geom_hbond_angle_DHA
_geom_hbond_publ_flag
O3 H101 O2 1_455 1.06(3) 1.61(3) 2.562(2) 147(3) yes
N1 H1 O1 1_545 .86 1.70 2.553(2) 173.3 yes
C19 H19 O4 1_655 .93 2.66 3.582(3) 174.1 yes

loop_
_cod_related_entry_id
_cod_related_entry_database
_cod_related_entry_code
1 ChemSpider 21132678
